data_7124310
loop_
_publ_author_name
'Bhabak, Krishna Pada'
'Bhattacherjee, Debojit'
'Sufian, Abu'
'Mahato, Sulendar K.'
'Begum, Samiyara'
'Banerjee, Kaustav'
'De, Sharmistha'
'Srivastava, Hemant Kumar'

_publ_section_title
;
 Trisulfides over Disulfides: Highly Selective Synthetic Strategies,
 Anti-proliferative Activities and Sustained H2S Release Profiles
;
_journal_name_full 'Chemical Communications'
_journal_paper_doi 10.1039/C9CC05562B
_journal_year 2019
_chemical_formula_moiety 'C14 H12 N2 O4 S2'
_chemical_formula_sum 'C14 H12 N2 O4 S2'
_chemical_formula_weight 336.38
_chemical_name_systematic 'Compound 6m'
_space_group_crystal_system monoclinic
_space_group_IT_number 14
_space_group_name_Hall '-P 2yn'
_space_group_name_H-M_alt 'P 1 21/n 1'
_symmetry_space_group_name_Hall '-P 2yn'
_symmetry_space_group_name_H-M 'P 1 21/n 1'
_atom_sites_solution_hydrogens geom
_atom_sites_solution_primary direct
_atom_sites_solution_secondary difmap
_audit_creation_method SHELXL-2016/4
_audit_update_record
;
2019-03-26 deposited with the CCDC.    2019-10-15 downloaded from the CCDC.
;
_cell_angle_alpha 90
_cell_angle_beta 99.026(2)
_cell_angle_gamma 90
_cell_formula_units_Z 4
_cell_length_a 13.6592(5)
_cell_length_b 7.8745(3)
_cell_length_c 14.1331(5)
_cell_measurement_reflns_used 2788
_cell_measurement_temperature 296(2)
_cell_measurement_theta_max 28.4
_cell_measurement_theta_min 1.9
_cell_volume 1501.32(10)
_computing_cell_refinement 'Bruker SMART'
_computing_data_collection 'Bruker SMART'
_computing_data_reduction 'Bruker SAINT'
_computing_molecular_graphics 'Ortep-3 for windows'
_computing_publication_material 'WinGx publication routines'
_computing_structure_refinement 'SHELXL-2016/4 (Sheldrick, 2016)'
_computing_structure_solution 'SHELXL-2016/4 (Sheldrick, 2016)'
_diffrn_ambient_temperature 296(2)
_diffrn_measured_fraction_theta_full 1.000
_diffrn_measured_fraction_theta_max 0.987
_diffrn_measurement_device_type 'CCD area detector'
_diffrn_measurement_method 'phi and omega scans'
_diffrn_radiation_type MoK\a
_diffrn_radiation_wavelength 0.71073
_diffrn_reflns_av_R_equivalents 0.0271
_diffrn_reflns_av_unetI/netI 0.0226
_diffrn_reflns_Laue_measured_fraction_full 1.000
_diffrn_reflns_Laue_measured_fraction_max 0.987
_diffrn_reflns_limit_h_max 18
_diffrn_reflns_limit_h_min -17
_diffrn_reflns_limit_k_max 10
_diffrn_reflns_limit_k_min -10
_diffrn_reflns_limit_l_max 18
_diffrn_reflns_limit_l_min -18
_diffrn_reflns_number 18795
_diffrn_reflns_point_group_measured_fraction_full 1.000
_diffrn_reflns_point_group_measured_fraction_max 0.987
_diffrn_reflns_theta_full 25.242
_diffrn_reflns_theta_max 28.397
_diffrn_reflns_theta_min 1.928
_exptl_absorpt_coefficient_mu 0.373
_exptl_absorpt_correction_T_max 28.4
_exptl_absorpt_correction_T_min 1.9
_exptl_absorpt_correction_type empirical
_exptl_absorpt_process_details SADABS
_exptl_crystal_colour Colourless
_exptl_crystal_density_diffrn 1.488
_exptl_crystal_description Rectangular
_exptl_crystal_F_000 696
_exptl_crystal_recrystallization_method 'Re-crystallisation from solvent: Dichloromethane'
_exptl_crystal_size_max 0.140
_exptl_crystal_size_mid 0.100
_exptl_crystal_size_min 0.080
_refine_diff_density_max 0.426
_refine_diff_density_min -0.328
_refine_diff_density_rms 0.045
_refine_ls_extinction_method none
_refine_ls_goodness_of_fit_ref 1.089
_refine_ls_hydrogen_treatment constr
_refine_ls_matrix_type full
_refine_ls_number_parameters 199
_refine_ls_number_reflns 3722
_refine_ls_number_restraints 0
_refine_ls_restrained_S_all 1.089
_refine_ls_R_factor_all 0.0582
_refine_ls_R_factor_gt 0.0418
_refine_ls_shift/su_max 0.000
_refine_ls_shift/su_mean 0.000
_refine_ls_structure_factor_coef Fsqd
_refine_ls_weighting_details 'w=1/[\s^2^(Fo^2^)+(0.0548P)^2^+0.3326P] where P=(Fo^2^+2Fc^2^)/3'
_refine_ls_weighting_scheme calc
_refine_ls_wR_factor_gt 0.1089
_refine_ls_wR_factor_ref 0.1174
_reflns_Friedel_coverage 0.000
_reflns_number_gt 2788
_reflns_number_total 3722
_reflns_threshold_expression 'I > 2\s(I)'
_cod_data_source_file c9cc05562b2.cif
_cod_data_source_block shelx_CCDC2
_cod_depositor_comments
;
The following automatic conversions were performed:

'_exptl_absorpt_correction_type' value 'Empirical' changed to
'empirical' according to
/home/data/users/saulius/crontab/automatic-downloads/rss-feeds/RSC/lib/dictionaries/cif_core.dic
dictionary named 'cif_core.dic' version 2.4.2 from 2011-04-26.

Automatic conversion script
Id: cif_fix_values 4973 2017-02-22 13:04:09Z antanas 
;
_cod_database_code 7124310
_shelx_shelxl_version_number 2016/4
_shelx_space_group_comment
;
The symmetry employed for this shelxl refinement is uniquely defined
by the following loop, which should always be used as a source of
symmetry information in preference to the above space-group names.
They are only intended as comments.
;
_shelx_estimated_absorpt_t_min 0.950
_shelx_estimated_absorpt_t_max 0.971

loop_
_space_group_symop_operation_xyz
'x, y, z'
'-x+1/2, y+1/2, -z+1/2'
'-x, -y, -z'
'x-1/2, -y-1/2, z-1/2'

loop_
_atom_site_label
_atom_site_type_symbol
_atom_site_fract_x
_atom_site_fract_y
_atom_site_fract_z
_atom_site_U_iso_or_equiv
_atom_site_adp_type
_atom_site_occupancy
_atom_site_site_symmetry_order
_atom_site_calc_flag
_atom_site_refinement_flags_posn
_atom_site_refinement_flags_adp
S1 S 0.29610(4) 0.10506(6) 0.11823(4) 0.04989(15) Uani 1 1 d . .
S2 S 0.23030(4) 0.25323(7) 0.20654(3) 0.05263(16) Uani 1 1 d . .
C8 C 0.07390(13) 0.3252(2) 0.06028(13) 0.0419(4) Uani 1 1 d . .
C14 C 0.15533(14) 0.4044(2) 0.12880(15) 0.0501(4) Uani 1 1 d . .
H14A H 0.126598 0.485229 0.168388 0.060 Uiso 1 1 calc R U
H14B H 0.198208 0.466994 0.092652 0.060 Uiso 1 1 calc R U
C1 C 0.38622(13) 0.3699(2) 0.03578(14) 0.0444(4) Uani 1 1 d . .
C2 C 0.34847(13) 0.3581(2) -0.06073(13) 0.0432(4) Uani 1 1 d . .
C3 C 0.32309(15) 0.4972(3) -0.11801(16) 0.0561(5) Uani 1 1 d . .
H3 H 0.296994 0.483493 -0.182389 0.067 Uiso 1 1 calc R U
C7 C 0.40727(15) 0.2222(3) 0.10252(16) 0.0565(5) Uani 1 1 d . .
H7A H 0.439355 0.263047 0.164432 0.068 Uiso 1 1 calc R U
H7B H 0.452922 0.145828 0.077799 0.068 Uiso 1 1 calc R U
C6 C 0.39784(16) 0.5338(3) 0.07196(17) 0.0611(6) Uani 1 1 d . .
H6 H 0.422370 0.549075 0.136587 0.073 Uiso 1 1 calc R U
C9 C -0.01155(14) 0.2533(2) 0.08398(15) 0.0495(5) Uani 1 1 d . .
C5 C 0.37426(19) 0.6740(3) 0.0154(2) 0.0744(8) Uani 1 1 d . .
H5 H 0.384045 0.781942 0.041868 0.089 Uiso 1 1 calc R U
C4 C 0.33673(18) 0.6567(3) -0.0790(2) 0.0716(7) Uani 1 1 d . .
H4 H 0.320419 0.752190 -0.116945 0.086 Uiso 1 1 calc R U
C10 C -0.08267(16) 0.1770(3) 0.0173(2) 0.0679(6) Uani 1 1 d . .
H10 H -0.138912 0.129225 0.035960 0.081 Uiso 1 1 calc R U
C11 C -0.06938(19) 0.1726(3) -0.0762(2) 0.0754(7) Uani 1 1 d . .
H11 H -0.117198 0.123102 -0.122010 0.090 Uiso 1 1 calc R U
C13 C 0.08474(16) 0.3160(3) -0.03513(15) 0.0548(5) Uani 1 1 d . .
H13 H 0.141196 0.361705 -0.054429 0.066 Uiso 1 1 calc R U
C12 C 0.0140(2) 0.2406(3) -0.10254(18) 0.0723(7) Uani 1 1 d . .
H12 H 0.023321 0.236322 -0.166291 0.087 Uiso 1 1 calc R U
N1 N 0.33272(15) 0.1915(2) -0.10692(14) 0.0600(5) Uani 1 1 d . .
N2 N -0.02973(17) 0.2532(3) 0.18333(19) 0.0773(6) Uani 1 1 d . .
O1 O 0.38964(16) 0.0768(2) -0.07998(14) 0.0881(6) Uani 1 1 d . .
O2 O 0.26274(16) 0.1773(3) -0.17084(15) 0.0992(7) Uani 1 1 d . .
O4 O 0.0028(2) 0.3622(4) 0.23728(17) 0.1246(9) Uani 1 1 d . .
O3 O -0.0740(3) 0.1366(4) 0.2099(2) 0.1640(13) Uani 1 1 d . .

loop_
_atom_site_aniso_label
_atom_site_aniso_U_11
_atom_site_aniso_U_22
_atom_site_aniso_U_33
_atom_site_aniso_U_23
_atom_site_aniso_U_13
_atom_site_aniso_U_12
S1 0.0572(3) 0.0442(3) 0.0489(3) 0.0089(2) 0.0103(2) 0.0050(2)
S2 0.0498(3) 0.0700(3) 0.0361(3) 0.0025(2) 0.0008(2) 0.0072(2)
C8 0.0408(9) 0.0408(8) 0.0428(10) 0.0042(7) 0.0021(7) 0.0068(7)
C14 0.0459(10) 0.0483(10) 0.0542(12) -0.0021(8) 0.0022(9) 0.0032(8)
C1 0.0392(9) 0.0483(10) 0.0472(10) -0.0022(8) 0.0112(8) -0.0040(7)
C2 0.0472(10) 0.0385(8) 0.0462(10) -0.0022(7) 0.0142(8) -0.0032(7)
C3 0.0572(11) 0.0553(11) 0.0579(12) 0.0132(10) 0.0154(9) 0.0008(9)
C7 0.0443(10) 0.0740(13) 0.0506(12) 0.0086(10) 0.0058(9) 0.0041(9)
C6 0.0560(12) 0.0669(13) 0.0636(13) -0.0234(11) 0.0188(10) -0.0164(10)
C9 0.0433(10) 0.0510(10) 0.0538(12) 0.0080(8) 0.0059(9) 0.0072(8)
C5 0.0757(16) 0.0405(11) 0.115(2) -0.0210(13) 0.0400(16) -0.0119(10)
C4 0.0716(15) 0.0445(11) 0.106(2) 0.0147(12) 0.0355(15) 0.0066(10)
C10 0.0463(11) 0.0591(12) 0.0929(19) 0.0094(12) -0.0054(11) -0.0022(10)
C11 0.0706(16) 0.0644(14) 0.0775(18) -0.0011(13) -0.0305(13) 0.0039(12)
C13 0.0569(12) 0.0598(11) 0.0472(11) 0.0087(9) 0.0063(9) 0.0068(9)
C12 0.0948(19) 0.0728(15) 0.0424(12) 0.0030(10) -0.0105(12) 0.0151(13)
N1 0.0827(13) 0.0512(10) 0.0504(10) -0.0100(8) 0.0235(10) -0.0130(9)
N2 0.0728(14) 0.0927(16) 0.0745(15) 0.0089(12) 0.0366(12) 0.0005(11)
O1 0.1363(17) 0.0423(8) 0.0898(13) -0.0044(8) 0.0308(12) 0.0143(9)
O2 0.1102(15) 0.1073(15) 0.0750(13) -0.0389(12) -0.0010(11) -0.0253(12)
O4 0.132(2) 0.180(3) 0.0711(14) -0.0282(16) 0.0434(14) -0.0277(18)
O3 0.207(3) 0.170(3) 0.140(2) 0.011(2) 0.104(2) -0.066(2)

loop_
_atom_type_symbol
_atom_type_description
_atom_type_scat_dispersion_real
_atom_type_scat_dispersion_imag
_atom_type_scat_source
C C 0.0033 0.0016 'International Tables Vol C Tables 4.2.6.8 and 6.1.1.4'
N N 0.0061 0.0033 'International Tables Vol C Tables 4.2.6.8 and 6.1.1.4'
O O 0.0106 0.0060 'International Tables Vol C Tables 4.2.6.8 and 6.1.1.4'
S S 0.1246 0.1234 'International Tables Vol C Tables 4.2.6.8 and 6.1.1.4'
H H 0.0000 0.0000 'International Tables Vol C Tables 4.2.6.8 and 6.1.1.4'

loop_
_geom_angle_atom_site_label_1
_geom_angle_atom_site_label_2
_geom_angle_atom_site_label_3
_geom_angle
C7 S1 S2 104.08(8)
C14 S2 S1 105.50(7)
C13 C8 C9 115.99(18)
C13 C8 C14 118.19(17)
C9 C8 C14 125.78(18)
C8 C14 S2 114.17(13)
C2 C1 C6 115.42(18)
C2 C1 C7 125.01(17)
C6 C1 C7 119.41(19)
C3 C2 C1 123.19(17)
C3 C2 N1 116.45(18)
C1 C2 N1 120.35(16)
C4 C3 C2 119.2(2)
C1 C7 S1 112.91(13)
C5 C6 C1 122.1(2)
C10 C9 C8 122.8(2)
C10 C9 N2 116.6(2)
C8 C9 N2 120.58(19)
C4 C5 C6 120.6(2)
C5 C4 C3 119.5(2)
C11 C10 C9 119.1(2)
C10 C11 C12 120.0(2)
C12 C13 C8 121.7(2)
C11 C12 C13 120.3(2)
O2 N1 O1 123.8(2)
O2 N1 C2 117.2(2)
O1 N1 C2 119.0(2)
O4 N2 O3 120.8(3)
O4 N2 C9 120.8(2)
O3 N2 C9 118.3(3)

loop_
_geom_bond_atom_site_label_1
_geom_bond_atom_site_label_2
_geom_bond_distance
S1 C7 1.820(2)
S1 S2 2.0196(7)
S2 C14 1.8222(19)
C8 C13 1.381(3)
C8 C9 1.385(3)
C8 C14 1.492(3)
C1 C2 1.384(3)
C1 C6 1.388(3)
C1 C7 1.497(3)
C2 C3 1.374(3)
C2 N1 1.466(2)
C3 C4 1.372(3)
C6 C5 1.371(4)
C9 C10 1.381(3)
C9 N2 1.464(3)
C5 C4 1.359(4)
C10 C11 1.362(4)
C11 C12 1.363(4)
C13 C12 1.380(3)
N1 O2 1.213(3)
N1 O1 1.213(3)
N2 O4 1.187(3)
N2 O3 1.191(3)

loop_
_geom_torsion_atom_site_label_1
_geom_torsion_atom_site_label_2
_geom_torsion_atom_site_label_3
_geom_torsion_atom_site_label_4
_geom_torsion
C13 C8 C14 S2 -106.22(18)
C9 C8 C14 S2 71.3(2)
S1 S2 C14 C8 63.42(15)
C6 C1 C2 C3 -0.4(3)
C7 C1 C2 C3 174.87(17)
C6 C1 C2 N1 -179.85(17)
C7 C1 C2 N1 -4.6(3)
C1 C2 C3 C4 1.0(3)
N1 C2 C3 C4 -179.57(18)
C2 C1 C7 S1 -64.4(2)
C6 C1 C7 S1 110.76(19)
S2 S1 C7 C1 -76.12(15)
C2 C1 C6 C5 -0.6(3)
C7 C1 C6 C5 -176.17(19)
C13 C8 C9 C10 -0.2(3)
C14 C8 C9 C10 -177.81(18)
C13 C8 C9 N2 178.86(18)
C14 C8 C9 N2 1.3(3)
C1 C6 C5 C4 1.1(3)
C6 C5 C4 C3 -0.5(4)
C2 C3 C4 C5 -0.5(3)
C8 C9 C10 C11 -0.5(3)
N2 C9 C10 C11 -179.6(2)
C9 C10 C11 C12 1.0(3)
C9 C8 C13 C12 0.5(3)
C14 C8 C13 C12 178.27(19)
C10 C11 C12 C13 -0.7(4)
C8 C13 C12 C11 0.0(3)
C3 C2 N1 O2 -33.3(3)
C1 C2 N1 O2 146.2(2)
C3 C2 N1 O1 146.4(2)
C1 C2 N1 O1 -34.1(3)
C10 C9 N2 O4 -151.7(3)
C8 C9 N2 O4 29.1(3)
C10 C9 N2 O3 31.8(4)
C8 C9 N2 O3 -147.4(3)
